data_4310398
loop_
_publ_author_name
'Hershel Jude'
'Jeanette A. Krause Bauer'
'William B. Connick'

_publ_contact_author_address
;     Department of Chemistry
      University of Cincinnati
      Cincinnati, OH 45221-0172 USA
;
_publ_contact_author_email bill.connick@uc.edu
_publ_contact_author_fax '513 556 9239'
_publ_contact_author_name 'Dr. William B. Connick'
_publ_contact_author_phone '513 556 0148'
_publ_section_title
;
 Tuning the Electronic Structures of Platinum(II) Complexes with a
 Cyclometalating Aryldiamine Ligand
;
_journal_name_full 'Inorganic Chemistry'
_journal_page_first 725
_journal_page_last 733
_journal_paper_doi 10.1021/ic0346329
_journal_volume 43
_journal_year 2004
_chemical_formula_structural 'C25 H36 N3 O2 Pt, C F3 S O3, 1.5(C H Cl3)'
_chemical_formula_sum 'C27.5 H37.5 Cl4.5 F3 N3 O5 Pt S'
_chemical_formula_weight 933.78
_chemical_name_systematic
; 
 ? 
;
_space_group_IT_number 14
_symmetry_cell_setting monoclinic
_symmetry_space_group_name_Hall '-P 2yn'
_symmetry_space_group_name_H-M 'P 1 21/n 1'
_atom_sites_solution_hydrogens mixed
_atom_sites_solution_primary patterson
_atom_sites_solution_secondary difmap
_audit_creation_method SHELXL
_cell_angle_alpha 90.00
_cell_angle_beta 96.11
_cell_angle_gamma 90.00
_cell_formula_units_Z 4
_cell_length_a 17.1236(10)
_cell_length_b 9.3591(5)
_cell_length_c 21.3189(11)
_cell_measurement_reflns_used 8192
_cell_measurement_temperature 150(2)
_cell_measurement_theta_max 28.26
_cell_measurement_theta_min 2.48
_cell_volume 3397.2(3)
_computing_cell_refinement 'Bruker SAINT v5.A06'
_computing_data_collection 'Bruker SMART v5.622'
_computing_data_reduction 'Bruker SAINT v5/A06'
_computing_molecular_graphics 'Bruker SHELXTL v5.03'
_computing_publication_material 'Bruker SHELXTL v5.03'
_computing_structure_refinement 'Bruker SHELXTL v5.03'
_computing_structure_solution 'Bruker SHELXTL v5.03'
_diffrn_ambient_temperature 150(2)
_diffrn_measurement_device 'SMART 1K Platform CCD'
_diffrn_measurement_method '\w scans'
_diffrn_radiation_monochromator graphite
_diffrn_radiation_source 'fine-focus sealed tube'
_diffrn_radiation_type MoK\a
_diffrn_radiation_wavelength 0.71073
_diffrn_reflns_av_R_equivalents 0.0324
_diffrn_reflns_av_sigmaI/netI 0.0275
_diffrn_reflns_limit_h_max 22
_diffrn_reflns_limit_h_min -22
_diffrn_reflns_limit_k_max 12
_diffrn_reflns_limit_k_min -12
_diffrn_reflns_limit_l_max 28
_diffrn_reflns_limit_l_min -28
_diffrn_reflns_number 34572
_diffrn_reflns_theta_max 28.26
_diffrn_reflns_theta_min 2.48
_diffrn_standards_decay_% 0
_diffrn_standards_number 0
_exptl_absorpt_coefficient_mu 4.604
_exptl_absorpt_correction_T_max 0.5346
_exptl_absorpt_correction_T_min 0.2226
_exptl_absorpt_correction_type multi-scan
_exptl_absorpt_process_details 'Sheldrick, SADABS'
_exptl_crystal_colour colorless
_exptl_crystal_density_diffrn 1.826
_exptl_crystal_density_method 'not measured'
_exptl_crystal_description rod
_exptl_crystal_F_000 1844
_exptl_crystal_size_max 0.48
_exptl_crystal_size_mid 0.17
_exptl_crystal_size_min 0.16
_refine_diff_density_max 0.627
_refine_diff_density_min -0.781
_refine_diff_density_rms 0.091
_refine_ls_extinction_method none
_refine_ls_goodness_of_fit_ref 1.006
_refine_ls_hydrogen_treatment mixed
_refine_ls_matrix_type full
_refine_ls_number_parameters 433
_refine_ls_number_reflns 8379
_refine_ls_number_restraints 0
_refine_ls_restrained_S_all 1.062
_refine_ls_R_factor_all 0.0293
_refine_ls_R_factor_gt 0.0210
_refine_ls_shift/su_max -0.001
_refine_ls_shift/su_mean 0.000
_refine_ls_structure_factor_coef Fsqd
_refine_ls_weighting_details 'w=1/[\s^2^(Fo^2^)+(0.0270P)^2^+0.0000P] where P=(Fo^2^+2Fc^2^)/3'
_refine_ls_weighting_scheme calc
_refine_ls_wR_factor_gt 0.0468
_refine_ls_wR_factor_ref 0.0486
_reflns_number_gt 7042
_reflns_number_total 8379
_reflns_threshold_expression >2\s(I)
_cod_data_source_file ic0346329si20030606_105005_1.cif
_cod_data_source_block 5
_cod_depositor_comments
;
The following automatic conversions were performed:
'_symmetry_cell_setting' value 'Monoclinic' changed to 'monoclinic'
according to '/home/saulius/struct/CIF-dictionaries/cif_core.dic'
dictionary named 'cif_core.dic' version 2.4.1 from 2010-06-29.

Automatic conversion script
Id: cif_fix_enum 1527 2010-12-29 10:47:43Z saulius 

The following automatic conversions were performed:

'_refine_ls_weighting_scheme' value 'calc
w=1/[\s^2^(Fo^2^)+(0.0270P)^2^+0.0000P] where P=(Fo^2^+2Fc^2^)/3' was
changed to 'calc'. New tag '_refine_ls_weighting_details' was
created. The value of the new tag was set to
'w=1/[\s^2^(Fo^2^)+(0.0270P)^2^+0.0000P] where P=(Fo^2^+2Fc^2^)/3'.

Automatic conversion script
Id: cif_fix_values 3143 2015-03-26 13:38:13Z robertas 
;
_cod_original_sg_symbol_H-M 'P 21/n'
_cod_original_formula_sum 'C27.50 H37.50 Cl4.50 F3 N3 O5 Pt S'
_cod_database_code 4310398

loop_
_symmetry_equiv_pos_as_xyz
'x, y, z'
'-x+1/2, y+1/2, -z+1/2'
'-x, -y, -z'
'x-1/2, -y-1/2, z-1/2'

loop_
_atom_site_aniso_label
_atom_site_aniso_U_11
_atom_site_aniso_U_22
_atom_site_aniso_U_33
_atom_site_aniso_U_23
_atom_site_aniso_U_13
_atom_site_aniso_U_12
Pt 0.01341(5) 0.01992(5) 0.01461(5) -0.00053(4) 0.00197(3) 0.00110(4)
N1 0.0178(10) 0.0186(10) 0.0174(9) -0.0011(8) 0.0011(8) 0.0016(8)
N2 0.0166(10) 0.0384(12) 0.0169(10) -0.0001(9) 0.0035(8) 0.0009(9)
N3 0.0166(9) 0.0172(9) 0.0138(9) -0.0005(8) 0.0028(7) -0.0011(8)
O1 0.0334(11) 0.0162(8) 0.0264(9) -0.0007(7) 0.0042(8) 0.0037(8)
O2 0.0439(11) 0.0185(8) 0.0268(9) 0.0032(7) 0.0053(8) -0.0003(8)
C1 0.0150(11) 0.0216(11) 0.0206(11) 0.0014(10) 0.0034(9) 0.0019(10)
C2 0.0163(12) 0.0211(11) 0.0225(12) 0.0017(9) 0.0023(9) 0.0006(9)
C3 0.0181(12) 0.0203(11) 0.0271(13) 0.0024(10) -0.0011(10) -0.0009(10)
C4 0.0156(11) 0.0216(12) 0.0346(14) 0.0065(10) 0.0049(10) 0.0023(10)
C5 0.0213(12) 0.0235(12) 0.0253(12) 0.0045(10) 0.0094(10) 0.0055(10)
C6 0.0194(12) 0.0187(12) 0.0196(11) 0.0031(9) 0.0024(9) 0.0040(9)
C7 0.0216(12) 0.0217(12) 0.0211(12) -0.0010(10) 0.0059(10) 0.0042(10)
C8 0.0241(12) 0.0194(12) 0.0192(11) 0.0005(9) 0.0025(9) 0.0032(10)
C9 0.0346(15) 0.0266(13) 0.0209(12) 0.0023(10) 0.0033(11) 0.0022(12)
C10 0.036(2) 0.040(2) 0.0157(12) -0.0010(11) -0.0033(11) 0.0037(13)
C11 0.0305(15) 0.0360(15) 0.0199(12) -0.0074(11) -0.0008(11) -0.0055(12)
C12 0.0241(13) 0.0266(13) 0.0224(12) -0.0035(10) 0.0005(10) -0.0045(11)
C13 0.0188(12) 0.0383(15) 0.0210(12) -0.0031(11) 0.0005(10) -0.0017(11)
C14 0.0248(13) 0.042(2) 0.0250(13) 0.0083(12) 0.0031(11) 0.0008(12)
C15 0.029(2) 0.071(2) 0.0279(15) 0.0194(15) -0.0011(12) -0.001(2)
C16 0.037(2) 0.108(3) 0.0218(14) 0.018(2) 0.0047(13) -0.005(2)
C17 0.029(2) 0.094(3) 0.0189(13) -0.006(2) 0.0042(12) 0.006(2)
C18 0.0193(13) 0.062(2) 0.0201(13) -0.0071(13) 0.0034(10) 0.0053(13)
C19 0.0226(12) 0.0172(11) 0.0172(11) -0.0007(9) 0.0044(10) -0.0008(10)
C20 0.0234(13) 0.0210(12) 0.0308(14) 0.0000(10) 0.0077(11) -0.0052(10)
C21 0.0175(12) 0.0311(14) 0.0281(13) -0.0002(11) 0.0052(10) -0.0011(11)
C22 0.0212(12) 0.0212(12) 0.0219(12) 0.0018(9) 0.0036(10) 0.0042(10)
C23 0.0182(11) 0.0163(11) 0.0134(10) 0.0002(8) 0.0028(9) 0.0008(9)
C24 0.0225(13) 0.0168(12) 0.0243(12) -0.0011(10) 0.0058(10) -0.0006(10)
C25 0.0262(13) 0.0166(11) 0.0254(12) -0.0018(10) 0.0067(10) -0.0010(10)
S1 0.0215(3) 0.0311(3) 0.0227(3) -0.0037(3) 0.0037(2) -0.0018(3)
O3 0.0326(11) 0.0315(10) 0.0278(9) -0.0056(8) 0.0041(8) -0.0053(8)
O4 0.0451(13) 0.0334(11) 0.0272(10) 0.0013(8) 0.0002(9) -0.0070(9)
O5 0.0213(10) 0.0523(13) 0.0423(12) -0.0024(10) 0.0079(9) -0.0010(9)
C26 0.0256(14) 0.042(2) 0.0246(13) -0.0075(12) -0.0014(11) 0.0034(12)
F1 0.0460(11) 0.0671(12) 0.0227(8) 0.0056(8) 0.0052(8) 0.0146(9)
F2 0.0638(14) 0.0515(11) 0.0440(11) -0.0250(9) 0.0031(10) -0.0030(10)
F3 0.0243(9) 0.0821(14) 0.0382(10) -0.0092(10) 0.0019(7) 0.0176(9)
Cl1 0.0495(5) 0.0465(5) 0.0859(7) -0.0053(4) 0.0365(5) -0.0012(4)
Cl2 0.0561(5) 0.0383(4) 0.0678(6) 0.0025(4) 0.0046(5) -0.0056(4)
Cl3 0.1359(12) 0.0709(7) 0.0677(7) -0.0200(5) 0.0531(7) -0.0321(7)
C27 0.042(2) 0.032(2) 0.066(2) -0.0002(15) 0.026(2) -0.0009(14)
Cl4 0.0558(10) 0.0427(8) 0.0408(8) -0.0120(7) 0.0106(7) -0.0001(8)
Cl5 0.075(2) 0.0693(14) 0.0269(8) 0.0011(8) 0.0130(9) 0.0209(11)
Cl6 0.0407(12) 0.077(2) 0.093(2) -0.0100(13) 0.0128(12) -0.0041(11)
C28A 0.040(5) 0.028(5) 0.033(5) 0.006(4) 0.000(4) 0.007(4)
C28B 0.035(9) 0.031(9) 0.044(10) -0.007(8) 0.010(8) 0.004(8)

loop_
_atom_site_label
_atom_site_type_symbol
_atom_site_fract_x
_atom_site_fract_y
_atom_site_fract_z
_atom_site_U_iso_or_equiv
_atom_site_thermal_displace_type
_atom_site_occupancy
_atom_site_calc_flag
_atom_site_refinement_flags
_atom_site_disorder_group
Pt Pt 0.116677(5) 0.079852(9) 0.295403(4) 0.01595(3) Uani 1 d . .
N1 N 0.12441(12) 0.0745(2) 0.19667(9) 0.0180(4) Uani 1 d . .
N2 N 0.14856(12) 0.0704(2) 0.39403(9) 0.0238(5) Uani 1 d . .
N3 N -0.01168(11) 0.0845(2) 0.29655(9) 0.0158(4) Uani 1 d . .
O1 O -0.04507(11) 0.4731(2) 0.29667(8) 0.0253(4) Uani 1 d . .
H1 H -0.0639 0.4843 0.2571 0.038 Uiso 1 d . .
O2 O -0.02199(11) -0.2593(2) 0.35174(8) 0.0296(4) Uani 1 d . .
H2 H -0.0326 -0.3522 0.3341 0.044 Uiso 1 d . .
C1 C 0.22950(13) 0.0845(2) 0.29677(11) 0.0190(5) Uani 1 d . .
C2 C 0.27468(14) 0.1179(2) 0.35288(11) 0.0199(5) Uani 1 d . .
C3 C 0.35613(14) 0.1229(3) 0.35379(12) 0.0221(5) Uani 1 d . .
H3 H 0.38814(14) 0.1436(3) 0.39187(12) 0.026 Uiso 1 calc R .
C4 C 0.39036(15) 0.0970(2) 0.29817(12) 0.0238(5) Uani 1 d . .
H4 H 0.44583(15) 0.1020(2) 0.29864(12) 0.029 Uiso 1 calc R .
C5 C 0.34433(15) 0.0638(2) 0.24181(12) 0.0229(5) Uani 1 d . .
H5 H 0.36817(15) 0.0478(2) 0.20417(12) 0.027 Uiso 1 calc R .
C6 C 0.26315(14) 0.0546(2) 0.24162(11) 0.0192(5) Uani 1 d . .
C7 C 0.20358(14) 0.0047(3) 0.18903(11) 0.0212(5) Uani 1 d . .
H7A H 0.19848(14) -0.1006(3) 0.19049(11) 0.025 Uiso 1 calc R .
H7B H 0.22091(14) 0.0313(3) 0.14775(11) 0.025 Uiso 1 calc R .
C8 C 0.12313(14) 0.2236(2) 0.16939(10) 0.0209(5) Uani 1 d . .
H8A H 0.16805(14) 0.2780(2) 0.19049(10) 0.025 Uiso 1 calc R .
H8B H 0.07434(14) 0.2720(2) 0.17887(10) 0.025 Uiso 1 calc R .
C9 C 0.1274(2) 0.2277(3) 0.09791(11) 0.0274(6) Uani 1 d . .
H9A H 0.1222(2) 0.3277(3) 0.08292(11) 0.033 Uiso 1 calc R .
H9B H 0.1792(2) 0.1915(3) 0.08843(11) 0.033 Uiso 1 calc R .
C10 C 0.0622(2) 0.1368(3) 0.06302(12) 0.0310(6) Uani 1 d . .
H10A H 0.0107(2) 0.1822(3) 0.06653(12) 0.037 Uiso 1 calc R .
H10B H 0.0701(2) 0.1314(3) 0.01774(12) 0.037 Uiso 1 calc R .
C11 C 0.0627(2) -0.0138(3) 0.09072(11) 0.0291(6) Uani 1 d . .
H11A H 0.0171(2) -0.0679(3) 0.07048(11) 0.035 Uiso 1 calc R .
H11B H 0.1111(2) -0.0641(3) 0.08164(11) 0.035 Uiso 1 calc R .
C12 C 0.0589(2) -0.0094(3) 0.16179(11) 0.0245(5) Uani 1 d . .
H12A H 0.0081(2) 0.0332(3) 0.17026(11) 0.029 Uiso 1 calc R .
H12B H 0.0605(2) -0.1084(3) 0.17820(11) 0.029 Uiso 1 calc R .
C13 C 0.22648(14) 0.1493(3) 0.40614(11) 0.0262(6) Uani 1 d . .
H13A H 0.21705(14) 0.2534(3) 0.40876(11) 0.031 Uiso 1 calc R .
H13B H 0.25486(14) 0.1175(3) 0.44661(11) 0.031 Uiso 1 calc R .
C14 C 0.1596(2) -0.0859(3) 0.41053(12) 0.0305(6) Uani 1 d . .
H14A H 0.2009(2) -0.1255(3) 0.38640(12) 0.037 Uiso 1 calc R .
H14B H 0.1102(2) -0.1373(3) 0.39692(12) 0.037 Uiso 1 calc R .
C15 C 0.1823(2) -0.1151(4) 0.48056(13) 0.0432(8) Uani 1 d . .
H15A H 0.2350(2) -0.0749(4) 0.49349(13) 0.052 Uiso 1 calc R .
H15B H 0.1847(2) -0.2195(4) 0.48791(13) 0.052 Uiso 1 calc R .
C16 C 0.1227(2) -0.0485(4) 0.52043(14) 0.0555(10) Uani 1 d . .
H16A H 0.0715(2) -0.0977(4) 0.51163(14) 0.067 Uiso 1 calc R .
H16B H 0.1409(2) -0.0610(4) 0.56574(14) 0.067 Uiso 1 calc R .
C17 C 0.1126(2) 0.1098(4) 0.50556(13) 0.0472(9) Uani 1 d . .
H17A H 0.1622(2) 0.1607(4) 0.51907(13) 0.057 Uiso 1 calc R .
H17B H 0.0711(2) 0.1498(4) 0.52934(13) 0.057 Uiso 1 calc R .
C18 C 0.0903(2) 0.1331(4) 0.43470(12) 0.0337(7) Uani 1 d . .
H18A H 0.0382(2) 0.0899(4) 0.42250(12) 0.040 Uiso 1 calc R .
H18B H 0.0858(2) 0.2370(4) 0.42637(12) 0.040 Uiso 1 calc R .
C19 C -0.05439(14) -0.0377(2) 0.29893(11) 0.0189(5) Uani 1 d . .
C20 C -0.1343(2) -0.0350(3) 0.30350(12) 0.0247(5) Uani 1 d . .
H20 H -0.1624(2) -0.1220(3) 0.30581(12) 0.030 Uiso 1 calc R .
C21 C -0.17351(15) 0.0942(3) 0.30470(12) 0.0254(5) Uani 1 d . .
H21 H -0.22852(15) 0.0974(3) 0.30732(12) 0.030 Uiso 1 calc R .
C22 C -0.13033(14) 0.2186(3) 0.30199(11) 0.0214(5) Uani 1 d . .
H22 H -0.15558(14) 0.3089(3) 0.30269(11) 0.026 Uiso 1 calc R .
C23 C -0.05016(13) 0.2110(2) 0.29825(10) 0.0159(5) Uani 1 d . .
C24 C 0.00004(14) 0.3444(2) 0.29639(11) 0.0209(5) Uani 1 d . .
H24A H 0.04026(14) 0.3444(2) 0.33336(11) 0.025 Uiso 1 calc R .
H24B H 0.02770(14) 0.3423(2) 0.25791(11) 0.025 Uiso 1 calc R .
C25 C -0.0126(2) -0.1793(2) 0.29603(11) 0.0225(5) Uani 1 d . .
H25A H -0.0349(2) -0.2334(2) 0.25839(11) 0.027 Uiso 1 calc R .
H25B H 0.0439(2) -0.1631(2) 0.29259(11) 0.027 Uiso 1 calc R .
S1 S 0.37141(4) 0.07254(7) 0.63426(3) 0.02501(13) Uani 1 d . .
O3 O 0.41597(11) 0.2004(2) 0.65208(8) 0.0306(4) Uani 1 d . .
O4 O 0.38827(12) -0.0457(2) 0.67779(9) 0.0355(5) Uani 1 d . .
O5 O 0.28994(11) 0.0931(2) 0.61285(10) 0.0383(5) Uani 1 d . .
C26 C 0.4131(2) 0.0138(3) 0.56347(12) 0.0309(6) Uani 1 d . .
F1 F 0.39841(11) 0.1092(2) 0.51684(7) 0.0451(5) Uani 1 d . .
F2 F 0.38337(12) -0.1103(2) 0.54230(9) 0.0533(5) Uani 1 d . .
F3 F 0.49077(10) -0.0001(2) 0.57351(8) 0.0483(5) Uani 1 d . .
Cl1 Cl 0.20986(6) -0.57632(9) 0.64238(5) 0.0585(2) Uani 1 d . .
Cl2 Cl 0.33358(6) -0.36781(9) 0.63639(5) 0.0542(2) Uani 1 d . .
Cl3 Cl 0.29459(9) -0.56013(12) 0.53257(6) 0.0885(4) Uani 1 d . .
C27 C 0.3006(2) -0.5415(3) 0.6149(2) 0.0454(8) Uani 1 d . .
H27 H 0.3397(2) -0.6120(3) 0.6345(2) 0.054 Uiso 1 calc R .
Cl4 Cl 0.12136(10) 0.5256(2) 0.43611(7) 0.0460(4) Uani 0.50 d P .
Cl5 Cl 0.06744(15) 0.6100(2) 0.55418(8) 0.0565(5) Uani 0.50 d P .
Cl6 Cl -0.03204(13) 0.4428(3) 0.46397(14) 0.0700(7) Uani 0.50 d P .
C28A C 0.0397(6) 0.5710(9) 0.4741(4) 0.034(2) Uani 0.32 d P 1
H28A H 0.0175 0.6597 0.4543 0.041 Uiso 0.32 d P 1
C28B C 0.0655(10) 0.4858(18) 0.5018(8) 0.036(4) Uani 0.18 d P 2
H28B H 0.0885 0.3962 0.5233 0.043 Uiso 0.18 d P 2

loop_
_atom_type_symbol
_atom_type_description
_atom_type_scat_dispersion_real
_atom_type_scat_dispersion_imag
_atom_type_scat_source
C C 0.0033 0.0016 'International Tables Vol C Tables 4.2.6.8 and 6.1.1.4'
H H 0.0000 0.0000 'International Tables Vol C Tables 4.2.6.8 and 6.1.1.4'
N N 0.0061 0.0033 'International Tables Vol C Tables 4.2.6.8 and 6.1.1.4'
O O 0.0106 0.0060 'International Tables Vol C Tables 4.2.6.8 and 6.1.1.4'
F F 0.0171 0.0103 'International Tables Vol C Tables 4.2.6.8 and 6.1.1.4'
S S 0.1246 0.1234 'International Tables Vol C Tables 4.2.6.8 and 6.1.1.4'
Cl Cl 0.1484 0.1585 'International Tables Vol C Tables 4.2.6.8 and 6.1.1.4'
Pt Pt -1.7033 8.3905 'International Tables Vol C Tables 4.2.6.8 and 6.1.1.4'

loop_
_geom_angle_atom_site_label_1
_geom_angle_atom_site_label_2
_geom_angle_atom_site_label_3
_geom_angle
_geom_angle_site_symmetry_1
_geom_angle_site_symmetry_3
_geom_angle_publ_flag
C1 Pt N2 80.45(9) . . ?
C1 Pt N1 81.23(9) . . ?
N2 Pt N1 161.20(8) . . ?
C1 Pt N3 177.15(8) . . ?
N2 Pt N3 98.16(7) . . ?
N1 Pt N3 100.32(7) . . ?
C12 N1 C8 108.3(2) . . ?
C12 N1 C7 110.4(2) . . ?
C8 N1 C7 109.3(2) . . ?
C12 N1 Pt 112.42(15) . . ?
C8 N1 Pt 111.11(13) . . ?
C7 N1 Pt 105.36(13) . . ?
C18 N2 C14 108.5(2) . . ?
C18 N2 C13 109.5(2) . . ?
C14 N2 C13 110.1(2) . . ?
C18 N2 Pt 115.99(15) . . ?
C14 N2 Pt 106.51(15) . . ?
C13 N2 Pt 106.06(14) . . ?
C23 N3 C19 117.9(2) . . ?
C23 N3 Pt 120.37(15) . . ?
C19 N3 Pt 121.7(2) . . ?
C2 C1 C6 122.0(2) . . ?
C2 C1 Pt 118.9(2) . . ?
C6 C1 Pt 119.1(2) . . ?
C1 C2 C3 119.0(2) . . ?
C1 C2 C13 113.2(2) . . ?
C3 C2 C13 127.8(2) . . ?
C2 C3 C4 119.4(2) . . ?
C3 C4 C5 121.2(2) . . ?
C6 C5 C4 119.1(2) . . ?
C1 C6 C5 119.2(2) . . ?
C1 C6 C7 112.5(2) . . ?
C5 C6 C7 128.2(2) . . ?
C6 C7 N1 109.0(2) . . ?
N1 C8 C9 113.9(2) . . ?
C10 C9 C8 111.1(2) . . ?
C11 C10 C9 110.6(2) . . ?
C12 C11 C10 111.1(2) . . ?
N1 C12 C11 113.5(2) . . ?
C2 C13 N2 108.6(2) . . ?
N2 C14 C15 114.4(2) . . ?
C14 C15 C16 110.8(2) . . ?
C17 C16 C15 110.4(3) . . ?
C16 C17 C18 110.8(3) . . ?
N2 C18 C17 113.6(2) . . ?
N3 C19 C20 121.8(2) . . ?
N3 C19 C25 118.5(2) . . ?
C20 C19 C25 119.7(2) . . ?
C19 C20 C21 120.2(2) . . ?
C22 C21 C20 118.2(2) . . ?
C21 C22 C23 119.8(2) . . ?
N3 C23 C22 122.2(2) . . ?
N3 C23 C24 116.0(2) . . ?
C22 C23 C24 121.8(2) . . ?
O1 C24 C23 112.6(2) . . ?
O2 C25 C19 109.3(2) . . ?
O5 S1 O3 116.14(12) . . ?
O5 S1 O4 115.20(12) . . ?
O3 S1 O4 113.48(11) . . ?
O5 S1 C26 103.35(12) . . ?
O3 S1 C26 102.96(12) . . ?
O4 S1 C26 103.31(13) . . ?
F2 C26 F3 108.1(2) . . ?
F2 C26 F1 107.2(2) . . ?
F3 C26 F1 106.9(2) . . ?
F2 C26 S1 112.0(2) . . ?
F3 C26 S1 111.7(2) . . ?
F1 C26 S1 110.7(2) . . ?
Cl1 C27 Cl3 110.9(2) . . ?
Cl1 C27 Cl2 110.9(2) . . ?
Cl3 C27 Cl2 109.5(2) . . ?
Cl6 Cl5 C28B 45.4(6) 3_566 . ?
Cl6 Cl5 C28A 47.7(4) 3_566 . ?
Cl5 Cl6 C28B 104.0(9) 3_566 3_566 ?
Cl5 Cl6 C28A 104.7(5) 3_566 3_566 ?
Cl5 Cl6 C28A 159.8(5) 3_566 . ?
C28A Cl6 C28A 95.0(5) 3_566 . ?
Cl5 Cl6 C28B 156.0(6) 3_566 . ?
C28B Cl6 C28B 94.8(10) 3_566 . ?
Cl5 Cl6 Cl6 159.2(4) 3_566 3_566 ?
C28B Cl6 Cl6 60.4(8) 3_566 3_566 ?
C28A Cl6 Cl6 55.0(4) 3_566 3_566 ?
C28A Cl6 Cl6 40.0(3) . 3_566 ?
C28B Cl6 Cl6 34.4(5) . 3_566 ?
Cl6 C28A Cl6 85.0(5) 3_566 . ?
Cl6 C28A Cl4 126.9(6) 3_566 . ?
Cl6 C28A Cl4 111.8(5) . . ?
Cl6 C28A Cl5 27.6(2) 3_566 . ?
Cl6 C28A Cl5 112.5(5) . . ?
Cl4 C28A Cl5 110.8(5) . . ?
Cl6 C28B Cl5 30.5(4) 3_566 . ?
Cl6 C28B Cl4 133.7(13) 3_566 . ?
Cl5 C28B Cl4 114.4(10) . . ?
Cl6 C28B Cl6 85.2(10) 3_566 . ?
Cl5 C28B Cl6 114.6(10) . . ?
Cl4 C28B Cl6 103.8(9) . . ?

loop_
_geom_bond_atom_site_label_1
_geom_bond_atom_site_label_2
_geom_bond_distance
_geom_bond_site_symmetry_2
_geom_bond_publ_flag
Pt C1 1.930(2) . ?
Pt N2 2.117(2) . ?
Pt N1 2.124(2) . ?
Pt N3 2.201(2) . ?
N1 C12 1.500(3) . ?
N1 C8 1.510(3) . ?
N1 C7 1.529(3) . ?
N2 C18 1.508(3) . ?
N2 C14 1.511(3) . ?
N2 C13 1.523(3) . ?
N3 C23 1.358(3) . ?
N3 C19 1.361(3) . ?
O1 C24 1.431(3) . ?
O2 C25 1.427(3) . ?
C1 C2 1.389(3) . ?
C1 C6 1.392(3) . ?
C2 C3 1.394(3) . ?
C2 C13 1.502(3) . ?
C3 C4 1.399(4) . ?
C4 C5 1.400(3) . ?
C5 C6 1.392(3) . ?
C6 C7 1.507(3) . ?
C8 C9 1.534(3) . ?
C9 C10 1.532(4) . ?
C10 C11 1.528(4) . ?
C11 C12 1.524(3) . ?
C14 C15 1.527(4) . ?
C15 C16 1.528(5) . ?
C16 C17 1.521(5) . ?
C17 C18 1.534(4) . ?
C19 C20 1.383(3) . ?
C19 C25 1.510(3) . ?
C20 C21 1.385(3) . ?
C21 C22 1.384(3) . ?
C22 C23 1.385(3) . ?
C23 C24 1.519(3) . ?
S1 O5 1.434(2) . ?
S1 O3 1.448(2) . ?
S1 O4 1.454(2) . ?
S1 C26 1.822(3) . ?
C26 F2 1.328(3) . ?
C26 F3 1.330(3) . ?
C26 F1 1.340(3) . ?
Cl1 C27 1.748(3) . ?
Cl2 C27 1.765(3) . ?
Cl3 C27 1.757(4) . ?
Cl4 C28A 1.742(10) . ?
Cl4 C28B 1.82(2) . ?
Cl5 Cl6 0.843(3) 3_566 ?
Cl5 C28B 1.61(2) . ?
Cl5 C28A 1.760(9) . ?
Cl6 Cl5 0.843(3) 3_566 ?
Cl6 C28B 1.18(2) 3_566 ?
Cl6 C28A 1.346(9) 3_566 ?
Cl6 C28A 1.714(10) . ?
Cl6 C28B 1.82(2) . ?
Cl6 Cl6 2.086(5) 3_566 ?
C28A Cl6 1.346(9) 3_566 ?
C28B Cl6 1.18(2) 3_566 ?

loop_
_geom_torsion_atom_site_label_1
_geom_torsion_atom_site_label_2
_geom_torsion_atom_site_label_3
_geom_torsion_atom_site_label_4
_geom_torsion
_geom_torsion_site_symmetry_1
_geom_torsion_site_symmetry_2
_geom_torsion_site_symmetry_3
_geom_torsion_site_symmetry_4
_geom_torsion_publ_flag
C1 Pt N1 C12 147.7(2) . . . . ?
N2 Pt N1 C12 134.7(2) . . . . ?
N3 Pt N1 C12 -34.7(2) . . . . ?
C1 Pt N1 C8 -90.8(2) . . . . ?
N2 Pt N1 C8 -103.8(3) . . . . ?
N3 Pt N1 C8 86.8(2) . . . . ?
C1 Pt N1 C7 27.44(14) . . . . ?
N2 Pt N1 C7 14.5(3) . . . . ?
N3 Pt N1 C7 -154.99(13) . . . . ?
C1 Pt N2 C18 151.3(2) . . . . ?
N1 Pt N2 C18 164.3(2) . . . . ?
N3 Pt N2 C18 -26.2(2) . . . . ?
C1 Pt N2 C14 -87.9(2) . . . . ?
N1 Pt N2 C14 -74.9(3) . . . . ?
N3 Pt N2 C14 94.6(2) . . . . ?
C1 Pt N2 C13 29.4(2) . . . . ?
N1 Pt N2 C13 42.4(3) . . . . ?
N3 Pt N2 C13 -148.1(2) . . . . ?
C1 Pt N3 C23 30.1(16) . . . . ?
N2 Pt N3 C23 90.9(2) . . . . ?
N1 Pt N3 C23 -92.6(2) . . . . ?
C1 Pt N3 C19 -146.4(15) . . . . ?
N2 Pt N3 C19 -85.6(2) . . . . ?
N1 Pt N3 C19 90.9(2) . . . . ?
N2 Pt C1 C2 -16.8(2) . . . . ?
N1 Pt C1 C2 167.4(2) . . . . ?
N3 Pt C1 C2 44.4(17) . . . . ?
N2 Pt C1 C6 163.3(2) . . . . ?
N1 Pt C1 C6 -12.5(2) . . . . ?
N3 Pt C1 C6 -135.6(15) . . . . ?
C6 C1 C2 C3 0.7(4) . . . . ?
Pt C1 C2 C3 -179.3(2) . . . . ?
C6 C1 C2 C13 178.8(2) . . . . ?
Pt C1 C2 C13 -1.1(3) . . . . ?
C1 C2 C3 C4 1.2(3) . . . . ?
C13 C2 C3 C4 -176.7(2) . . . . ?
C2 C3 C4 C5 -1.1(4) . . . . ?
C3 C4 C5 C6 -0.9(3) . . . . ?
C2 C1 C6 C5 -2.7(3) . . . . ?
Pt C1 C6 C5 177.3(2) . . . . ?
C2 C1 C6 C7 173.3(2) . . . . ?
Pt C1 C6 C7 -6.8(3) . . . . ?
C4 C5 C6 C1 2.7(3) . . . . ?
C4 C5 C6 C7 -172.5(2) . . . . ?
C1 C6 C7 N1 30.6(3) . . . . ?
C5 C6 C7 N1 -153.9(2) . . . . ?
C12 N1 C7 C6 -159.2(2) . . . . ?
C8 N1 C7 C6 81.8(2) . . . . ?
Pt N1 C7 C6 -37.6(2) . . . . ?
C12 N1 C8 C9 -55.3(3) . . . . ?
C7 N1 C8 C9 64.9(2) . . . . ?
Pt N1 C8 C9 -179.2(2) . . . . ?
N1 C8 C9 C10 54.8(3) . . . . ?
C8 C9 C10 C11 -52.2(3) . . . . ?
C9 C10 C11 C12 53.6(3) . . . . ?
C8 N1 C12 C11 56.4(3) . . . . ?
C7 N1 C12 C11 -63.2(3) . . . . ?
Pt N1 C12 C11 179.5(2) . . . . ?
C10 C11 C12 N1 -57.3(3) . . . . ?
C1 C2 C13 N2 26.7(3) . . . . ?
C3 C2 C13 N2 -155.3(2) . . . . ?
C18 N2 C13 C2 -163.0(2) . . . . ?
C14 N2 C13 C2 77.8(2) . . . . ?
Pt N2 C13 C2 -37.1(2) . . . . ?
C18 N2 C14 C15 -53.9(3) . . . . ?
C13 N2 C14 C15 66.0(3) . . . . ?
Pt N2 C14 C15 -179.4(2) . . . . ?
N2 C14 C15 C16 55.1(3) . . . . ?
C14 C15 C16 C17 -54.1(4) . . . . ?
C15 C16 C17 C18 55.0(3) . . . . ?
C14 N2 C18 C17 54.4(3) . . . . ?
C13 N2 C18 C17 -65.9(3) . . . . ?
Pt N2 C18 C17 174.2(2) . . . . ?
C16 C17 C18 N2 -56.8(3) . . . . ?
C23 N3 C19 C20 -0.6(3) . . . . ?
Pt N3 C19 C20 176.0(2) . . . . ?
C23 N3 C19 C25 179.0(2) . . . . ?
Pt N3 C19 C25 -4.4(3) . . . . ?
N3 C19 C20 C21 1.1(4) . . . . ?
C25 C19 C20 C21 -178.5(2) . . . . ?
C19 C20 C21 C22 -0.8(4) . . . . ?
C20 C21 C22 C23 -0.1(4) . . . . ?
C19 N3 C23 C22 -0.3(3) . . . . ?
Pt N3 C23 C22 -176.9(2) . . . . ?
C19 N3 C23 C24 179.2(2) . . . . ?
Pt N3 C23 C24 2.6(2) . . . . ?
C21 C22 C23 N3 0.6(3) . . . . ?
C21 C22 C23 C24 -178.9(2) . . . . ?
N3 C23 C24 O1 178.5(2) . . . . ?
C22 C23 C24 O1 -2.1(3) . . . . ?
N3 C19 C25 O2 120.6(2) . . . . ?
C20 C19 C25 O2 -59.8(3) . . . . ?
O5 S1 C26 F2 -63.5(2) . . . . ?
O3 S1 C26 F2 175.2(2) . . . . ?
O4 S1 C26 F2 56.9(2) . . . . ?
O5 S1 C26 F3 175.1(2) . . . . ?
O3 S1 C26 F3 53.8(2) . . . . ?
O4 S1 C26 F3 -64.5(2) . . . . ?
O5 S1 C26 F1 56.1(2) . . . . ?
O3 S1 C26 F1 -65.1(2) . . . . ?
O4 S1 C26 F1 176.5(2) . . . . ?
Cl5 Cl6 C28A Cl6 166.2(11) 3_566 . . 3_566 ?
C28B Cl6 C28A Cl6 48.1(9) 3_566 . . 3_566 ?
C28A Cl6 C28A Cl6 0.0 3_566 . . 3_566 ?
C28B Cl6 C28A Cl6 -57.7(10) . . . 3_566 ?
Cl6 Cl6 C28A Cl6 0.0 3_566 . . 3_566 ?
Cl5 Cl6 C28A Cl4 -66.0(14) 3_566 . . . ?
C28B Cl6 C28A Cl4 175.9(10) 3_566 . . . ?
C28A Cl6 C28A Cl4 127.8(7) 3_566 . . . ?
C28B Cl6 C28A Cl4 70.1(11) . . . . ?
Cl6 Cl6 C28A Cl4 127.8(7) 3_566 . . . ?
Cl5 Cl6 C28A Cl5 168.6(9) 3_566 . . . ?
C28B Cl6 C28A Cl5 50.5(9) 3_566 . . . ?
C28A Cl6 C28A Cl5 2.5(2) 3_566 . . . ?
C28B Cl6 C28A Cl5 -55.2(10) . . . . ?
Cl6 Cl6 C28A Cl5 2.5(2) 3_566 . . . ?
C28B Cl4 C28A Cl6 29.4(10) . . . 3_566 ?
C28B Cl4 C28A Cl6 -71.2(11) . . . . ?
C28B Cl4 C28A Cl5 55.2(10) . . . . ?
Cl6 Cl5 C28A Cl6 0.0 3_566 . . 3_566 ?
C28B Cl5 C28A Cl6 68.6(11) . . . 3_566 ?
Cl6 Cl5 C28A Cl6 -5.3(4) 3_566 . . . ?
C28B Cl5 C28A Cl6 63.4(11) . . . . ?
Cl6 Cl5 C28A Cl4 -131.2(7) 3_566 . . . ?
C28B Cl5 C28A Cl4 -62.6(11) . . . . ?
Cl6 Cl5 C28B Cl6 0.000(5) 3_566 . . 3_566 ?
C28A Cl5 C28B Cl6 -75.3(11) . . . 3_566 ?
Cl6 Cl5 C28B Cl4 136.2(15) 3_566 . . . ?
C28A Cl5 C28B Cl4 61.0(11) . . . . ?
Cl6 Cl5 C28B Cl6 16.5(6) 3_566 . . . ?
C28A Cl5 C28B Cl6 -58.8(10) . . . . ?
C28A Cl4 C28B Cl6 -38.1(13) . . . 3_566 ?
C28A Cl4 C28B Cl5 -67.2(11) . . . . ?
C28A Cl4 C28B Cl6 58.4(9) . . . . ?
Cl5 Cl6 C28B Cl6 -141.9(12) 3_566 . . 3_566 ?
C28B Cl6 C28B Cl6 0.000(3) 3_566 . . 3_566 ?
C28A Cl6 C28B Cl6 -45.8(8) 3_566 . . 3_566 ?
C28A Cl6 C28B Cl6 74.2(11) . . . 3_566 ?
Cl6 Cl6 C28B Cl6 0.000(4) 3_566 . . 3_566 ?
Cl5 Cl6 C28B Cl5 -150.2(10) 3_566 . . . ?
C28B Cl6 C28B Cl5 -8.3(3) 3_566 . . . ?
C28A Cl6 C28B Cl5 -54.2(9) 3_566 . . . ?
C28A Cl6 C28B Cl5 65.9(11) . . . . ?
Cl6 Cl6 C28B Cl5 -8.3(3) 3_566 . . . ?
Cl5 Cl6 C28B Cl4 84.3(17) 3_566 . . . ?
C28B Cl6 C28B Cl4 -133.8(14) 3_566 . . . ?
C28A Cl6 C28B Cl4 -179.7(9) 3_566 . . . ?
C28A Cl6 C28B Cl4 -59.6(10) . . . . ?
Cl6 Cl6 C28B Cl4 -133.8(14) 3_566 . . . ?
